data_7718199
loop_
_publ_author_name
'Zinke, Julian'
'Bruhn, Clemens'
'Demeshko, Serhiy'
'Siemeling, Ulrich'

_publ_section_title
;
 The &#x201C;pogo stick&#x201D; complex [FeCp*{N(SiMe3)2}]: spin state
 properties, adduct formation with Lewis bases, and reactivity towards
 weakly Br\/onsted acidic protonated NHCs
;
_journal_issue 14
_journal_name_full 'Dalton Transactions'
_journal_page_first 5812
_journal_page_last 5828
_journal_paper_doi 10.1039/D5DT00300H
_journal_volume 54
_journal_year 2025
_chemical_formula_moiety 'C35 H37 Br Fe2 N2'
_chemical_formula_sum 'C35 H37 Br Fe2 N2'
_chemical_formula_weight 677.27
_space_group_crystal_system monoclinic
_space_group_IT_number 14
_space_group_name_Hall '-P 2yn'
_space_group_name_H-M_alt 'P 1 21/n 1'
_atom_sites_solution_hydrogens geom
_atom_sites_solution_primary dual
_audit_creation_date 2024-08-07
_audit_creation_method
;
Olex2 1.5
(compiled 2024.02.16 svn.r378c4104 for OlexSys, GUI svn.r6928)
;
_audit_update_record
;
2025-02-05 deposited with the CCDC.	2025-03-03 downloaded from the CCDC.
;
_cell_angle_alpha 90
_cell_angle_beta 94.026(3)
_cell_angle_gamma 90
_cell_formula_units_Z 4
_cell_length_a 10.7264(4)
_cell_length_b 18.7784(6)
_cell_length_c 14.9961(5)
_cell_measurement_reflns_used 17881
_cell_measurement_temperature 100(2)
_cell_measurement_theta_max 26.20
_cell_measurement_theta_min 1.36
_cell_volume 3013.13(18)
_computing_cell_refinement 'X-Area Recipe 1.36.0.0 (STOE, 2020)'
_computing_data_collection 'X-Area WinXpose 2.0.22.0 (STOE, 2016)'
_computing_data_reduction
;
X-Area Integrate 1.78.3.0 (STOE, 2020)
X-Area LANA 1.83.8.0 (STOE, 2020)
;
_computing_molecular_graphics 'Olex2 1.5 (Dolomanov et al., 2009)'
_computing_publication_material 'Olex2 1.5 (Dolomanov et al., 2009)'
_computing_structure_refinement 'SHELXL 2019/3 (Sheldrick, 2015)'
_computing_structure_solution 'SHELXT 2014/4 (Sheldrick, 2014)'
_diffrn_ambient_temperature 100(2)
_diffrn_detector 'image plate (34 cm diameter)'
_diffrn_detector_area_resol_mean 6.67
_diffrn_detector_type 'STOE Imaging Plate'
_diffrn_measured_fraction_theta_full 1.000
_diffrn_measured_fraction_theta_max 0.989
_diffrn_measurement_details
;
 132 frames, detector distance = 130 mm
;
_diffrn_measurement_device '2-circle diffractometer'
_diffrn_measurement_device_type 'STOE IPDS II'
_diffrn_measurement_method 'rotation method, \w scans'
_diffrn_radiation_collimation '1.2, 0.6 mm diameter, multiple pinhole'
_diffrn_radiation_monochromator 'plane graphite'
_diffrn_radiation_polarisn_norm 270
_diffrn_radiation_probe x-ray
_diffrn_radiation_type MoK\a
_diffrn_radiation_wavelength 0.71073
_diffrn_reflns_av_R_equivalents 0.0231
_diffrn_reflns_av_unetI/netI 0.0236
_diffrn_reflns_Laue_measured_fraction_full 1.000
_diffrn_reflns_Laue_measured_fraction_max 0.989
_diffrn_reflns_limit_h_max 13
_diffrn_reflns_limit_h_min -13
_diffrn_reflns_limit_k_max 20
_diffrn_reflns_limit_k_min -22
_diffrn_reflns_limit_l_max 15
_diffrn_reflns_limit_l_min -18
_diffrn_reflns_number 12245
_diffrn_reflns_point_group_measured_fraction_full 1.000
_diffrn_reflns_point_group_measured_fraction_max 0.989
_diffrn_reflns_theta_full 25.242
_diffrn_reflns_theta_max 25.736
_diffrn_reflns_theta_min 1.740
_diffrn_source 'Genix Mo HF'
_diffrn_source_current 1.000
_diffrn_source_power 0.050
_diffrn_source_voltage 50
_exptl_absorpt_coefficient_mu 2.316
_exptl_absorpt_correction_T_max 0.7548
_exptl_absorpt_correction_T_min 0.5506
_exptl_absorpt_correction_type multi-scan
_exptl_absorpt_process_details
;
STOE X-Red32, absorption correction by Gaussian integration, analogous to
P. Coppens, "The Evaluation of Absorption and Extinction in Single-Crystal
Structure Analysis", published in: F. R. Ahmed (Editor), "Crystallographic
Computing", Munksgaard, Copenhagen (1970), 255 - 270. Afterwards scaling of
reflection intensities was performed within STOE LANA. J. Koziskova, F. Hahn,
J. Richter, J. Kozisek, Acta Chimica Slovaca, vol. 9, no. 2, 2016, pp. 136-140.
;
_exptl_crystal_colour orange
_exptl_crystal_colour_primary orange
_exptl_crystal_density_diffrn 1.493
_exptl_crystal_density_method 'not measured'
_exptl_crystal_description block
_exptl_crystal_F_000 1392
_exptl_crystal_size_max 0.2
_exptl_crystal_size_mid 0.157
_exptl_crystal_size_min 0.13
_refine_diff_density_max 0.596
_refine_diff_density_min -0.240
_refine_diff_density_rms 0.078
_refine_ls_extinction_method none
_refine_ls_goodness_of_fit_ref 1.058
_refine_ls_hydrogen_treatment constr
_refine_ls_matrix_type full
_refine_ls_number_parameters 366
_refine_ls_number_reflns 5690
_refine_ls_number_restraints 0
_refine_ls_restrained_S_all 1.058
_refine_ls_R_factor_all 0.0380
_refine_ls_R_factor_gt 0.0306
_refine_ls_shift/su_max 0.001
_refine_ls_shift/su_mean 0.000
_refine_ls_structure_factor_coef Fsqd
_refine_ls_weighting_details 'w=1/[\s^2^(Fo^2^)+(0.0413P)^2^+2.8518P] where P=(Fo^2^+2Fc^2^)/3'
_refine_ls_weighting_scheme calc
_refine_ls_wR_factor_gt 0.0753
_refine_ls_wR_factor_ref 0.0803
_reflns_Friedel_coverage 0.000
_reflns_number_gt 4950
_reflns_number_total 5690
_reflns_threshold_expression 'I > 2\s(I)'
_cod_data_source_file d5dt00300h2.cif
_cod_data_source_block i3191
_cod_depositor_comments 'Adding full bibliography for 7718189--7718202.cif.'
_cod_database_code 7718199
_shelx_shelxl_version_number 2019/3
_shelx_space_group_comment
;
The symmetry employed for this shelxl refinement is uniquely defined
by the following loop, which should always be used as a source of
symmetry information in preference to the above space-group names.
They are only intended as comments.
;
_shelx_estimated_absorpt_t_max 0.753
_shelx_estimated_absorpt_t_min 0.654
_olex2_refinement_description
;
1. Fixed Uiso
 At 1.2 times of:
  All C(H) groups, All C(H,H) groups
 At 1.5 times of:
  All C(H,H,H) groups
2.a Secondary CH2 refined with riding coordinates:
 C19(H19A,H19B), C12(H12A,H12B)
2.b Aromatic/amide H refined with riding coordinates:
 C23(H23), C8(H8), C17(H17), C21(H21), C5(H5), C15(H15), C6(H6), C22(H22),
 C10(H10), C11(H11), C14(H14), C18(H18), C9(H9), C24(H24), C25(H25), C4(H4),
 C3(H3), C16(H16)
2.c Idealised Me refined as rotating group:
 C33(H33A,H33B,H33C), C32(H32A,H32B,H32C), C34(H34A,H34B,H34C), C31(H31A,H31B,
 H31C), C35(H35A,H35B,H35C)
;
_olex2_submission_special_instructions 'No special instructions were received'

loop_
_space_group_symop_operation_xyz
'x, y, z'
'-x+1/2, y+1/2, -z+1/2'
'-x, -y, -z'
'x-1/2, -y-1/2, z-1/2'

loop_
_atom_site_label
_atom_site_type_symbol
_atom_site_fract_x
_atom_site_fract_y
_atom_site_fract_z
_atom_site_U_iso_or_equiv
_atom_site_adp_type
_atom_site_occupancy
_atom_site_site_symmetry_order
_atom_site_calc_flag
_atom_site_refinement_flags_posn
_atom_site_refinement_flags_adp
_atom_site_refinement_flags_occupancy
_atom_site_disorder_assembly
_atom_site_disorder_group
C28 C 0.7497(2) 0.57140(12) 0.54314(16) 0.0210(5) Uani 1 1 d . . . . .
C23 C 0.6773(2) 0.87069(14) 0.98546(17) 0.0265(5) Uani 1 1 d . . . . .
H23 H 0.703242 0.906055 1.028113 0.032 Uiso 1 1 calc R U . . .
C8 C 0.2891(2) 0.76174(14) 0.67754(16) 0.0254(5) Uani 1 1 d . . . . .
H8 H 0.267664 0.715746 0.654964 0.031 Uiso 1 1 calc R U . . .
C7 C 0.4117(2) 0.78529(13) 0.70711(15) 0.0216(5) Uani 1 1 d . . . . .
C17 C 0.8699(2) 0.92179(15) 0.49167(19) 0.0321(6) Uani 1 1 d . . . . .
H17 H 0.929544 0.945027 0.531508 0.039 Uiso 1 1 calc R U . . .
C21 C 0.6857(2) 0.82002(13) 0.83921(16) 0.0229(5) Uani 1 1 d . . . . .
H21 H 0.717997 0.820456 0.781837 0.028 Uiso 1 1 calc R U . . .
C2 C 0.4835(2) 0.82133(14) 0.53480(16) 0.0224(5) Uani 1 1 d . . . . .
C5 C 0.3739(2) 0.92575(14) 0.51681(17) 0.0267(5) Uani 1 1 d . . . . .
H5 H 0.350782 0.974483 0.519757 0.032 Uiso 1 1 calc R U . . .
C15 C 0.7537(3) 0.91643(15) 0.34976(18) 0.0316(6) Uani 1 1 d . . . . .
H15 H 0.733050 0.935919 0.292147 0.038 Uiso 1 1 calc R U . . .
C6 C 0.4891(2) 0.89600(13) 0.55118(17) 0.0239(5) Uani 1 1 d . . . . .
H6 H 0.557400 0.921269 0.579860 0.029 Uiso 1 1 calc R U . . .
C30 C 0.7188(3) 0.54406(13) 0.69035(17) 0.0265(5) Uani 1 1 d . . . . .
C22 C 0.7226(2) 0.87175(13) 0.90120(17) 0.0245(5) Uani 1 1 d . . . . .
H22 H 0.779058 0.908029 0.885978 0.029 Uiso 1 1 calc R U . . .
C10 C 0.2746(2) 0.87709(15) 0.72614(17) 0.0292(6) Uani 1 1 d . . . . .
H10 H 0.241267 0.922264 0.740210 0.035 Uiso 1 1 calc R U . . .
C11 C 0.4015(2) 0.85666(14) 0.73991(16) 0.0259(5) Uani 1 1 d . . . . .
H11 H 0.467710 0.885004 0.766072 0.031 Uiso 1 1 calc R U . . .
C14 C 0.6965(2) 0.85438(14) 0.37574(18) 0.0276(5) Uani 1 1 d . . . . .
H14 H 0.637156 0.831324 0.335550 0.033 Uiso 1 1 calc R U . . .
C20 C 0.6015(2) 0.76739(12) 0.86036(15) 0.0198(5) Uani 1 1 d . . . . .
C19 C 0.5595(2) 0.71173(13) 0.79249(16) 0.0216(5) Uani 1 1 d . . . . .
H19A H 0.628312 0.677423 0.785901 0.026 Uiso 1 1 calc R U . . .
H19B H 0.487786 0.685220 0.814185 0.026 Uiso 1 1 calc R U . . .
C18 C 0.8128(2) 0.85979(14) 0.51820(18) 0.0278(6) Uani 1 1 d . . . . .
H18 H 0.833408 0.840663 0.576011 0.033 Uiso 1 1 calc R U . . .
C12 C 0.6632(2) 0.75847(14) 0.48782(17) 0.0254(5) Uani 1 1 d . . . . .
H12A H 0.615075 0.737725 0.435364 0.030 Uiso 1 1 calc R U . . .
H12B H 0.728217 0.723642 0.508539 0.030 Uiso 1 1 calc R U . . .
C9 C 0.2052(2) 0.81879(15) 0.68772(17) 0.0289(6) Uani 1 1 d . . . . .
H9 H 0.117899 0.818274 0.671739 0.035 Uiso 1 1 calc R U . . .
C24 C 0.5944(2) 0.81817(14) 1.00757(17) 0.0266(5) Uani 1 1 d . . . . .
H24 H 0.563532 0.817392 1.065420 0.032 Uiso 1 1 calc R U . . .
C25 C 0.5563(2) 0.76666(13) 0.94512(16) 0.0225(5) Uani 1 1 d . . . . .
H25 H 0.499134 0.730739 0.960294 0.027 Uiso 1 1 calc R U . . .
C29 C 0.8103(2) 0.55164(13) 0.62645(17) 0.0251(5) Uani 1 1 d . . . . .
C33 C 0.8085(3) 0.57968(15) 0.45597(18) 0.0332(6) Uani 1 1 d . . . . .
H33A H 0.769692 0.619789 0.422727 0.050 Uiso 1 1 calc R U . . .
H33B H 0.796171 0.535954 0.420778 0.050 Uiso 1 1 calc R U . . .
H33C H 0.898230 0.588701 0.467412 0.050 Uiso 1 1 calc R U . . .
C4 C 0.2992(2) 0.87018(15) 0.47725(17) 0.0277(6) Uani 1 1 d . . . . .
H4 H 0.217317 0.875347 0.449472 0.033 Uiso 1 1 calc R U . . .
C3 C 0.3675(2) 0.80575(14) 0.48629(16) 0.0246(5) Uani 1 1 d . . . . .
H3 H 0.340886 0.760433 0.464123 0.030 Uiso 1 1 calc R U . . .
Br1 Br 0.89600(2) 0.71746(2) 0.70763(2) 0.02652(8) Uani 1 1 d . . . . .
Fe1 Fe 0.34832(3) 0.84662(2) 0.60917(2) 0.01997(9) Uani 1 1 d . . . . .
Fe2 Fe 0.71824(3) 0.65421(2) 0.64359(2) 0.02031(9) Uani 1 1 d . . . . .
N2 N 0.52248(18) 0.74331(11) 0.70481(13) 0.0201(4) Uani 1 1 d . . . . .
N1 N 0.57861(18) 0.77029(10) 0.55964(13) 0.0201(4) Uani 1 1 d . . . . .
C27 C 0.6217(2) 0.58135(13) 0.55661(17) 0.0234(5) Uani 1 1 d . . . . .
C13 C 0.7252(2) 0.82556(13) 0.45995(16) 0.0233(5) Uani 1 1 d . . . . .
C1 C 0.5960(2) 0.73201(12) 0.63637(16) 0.0206(5) Uani 1 1 d . . . . .
C26 C 0.6018(2) 0.56338(13) 0.64836(18) 0.0262(5) Uani 1 1 d . . . . .
C16 C 0.8408(2) 0.94998(15) 0.40781(19) 0.0318(6) Uani 1 1 d . . . . .
H16 H 0.880429 0.992380 0.389970 0.038 Uiso 1 1 calc R U . . .
C32 C 0.5190(3) 0.59801(15) 0.4870(2) 0.0359(7) Uani 1 1 d . . . . .
H32A H 0.465948 0.635769 0.508911 0.054 Uiso 1 1 calc R U . . .
H32B H 0.468526 0.555203 0.474301 0.054 Uiso 1 1 calc R U . . .
H32C H 0.555115 0.613953 0.432183 0.054 Uiso 1 1 calc R U . . .
C34 C 0.9467(2) 0.53592(15) 0.6439(2) 0.0379(7) Uani 1 1 d . . . . .
H34A H 0.993584 0.558976 0.598079 0.057 Uiso 1 1 calc R U . . .
H34B H 0.960129 0.484331 0.642024 0.057 Uiso 1 1 calc R U . . .
H34C H 0.975745 0.554158 0.702966 0.057 Uiso 1 1 calc R U . . .
C31 C 0.4764(3) 0.55843(16) 0.6853(2) 0.0424(8) Uani 1 1 d . . . . .
H31A H 0.486621 0.556767 0.750738 0.064 Uiso 1 1 calc R U . . .
H31B H 0.433980 0.515106 0.662911 0.064 Uiso 1 1 calc R U . . .
H31C H 0.426363 0.600157 0.666547 0.064 Uiso 1 1 calc R U . . .
C35 C 0.7458(4) 0.51846(17) 0.78424(19) 0.0483(8) Uani 1 1 d . . . . .
H35A H 0.819970 0.542891 0.811055 0.072 Uiso 1 1 calc R U . . .
H35B H 0.760935 0.467003 0.783930 0.072 Uiso 1 1 calc R U . . .
H35C H 0.674086 0.528741 0.819212 0.072 Uiso 1 1 calc R U . . .

loop_
_atom_site_aniso_label
_atom_site_aniso_U_11
_atom_site_aniso_U_22
_atom_site_aniso_U_33
_atom_site_aniso_U_23
_atom_site_aniso_U_13
_atom_site_aniso_U_12
C28 0.0265(12) 0.0119(11) 0.0250(12) -0.0041(9) 0.0032(9) -0.0007(9)
C23 0.0273(13) 0.0210(13) 0.0299(13) -0.0076(10) -0.0058(10) 0.0059(10)
C8 0.0218(12) 0.0279(14) 0.0264(13) 0.0058(11) 0.0001(10) -0.0044(10)
C7 0.0212(12) 0.0239(13) 0.0197(11) -0.0001(10) 0.0017(9) 0.0017(10)
C17 0.0262(13) 0.0273(15) 0.0430(16) -0.0047(12) 0.0027(11) -0.0032(11)
C21 0.0216(12) 0.0230(13) 0.0238(12) 0.0025(10) -0.0007(9) 0.0027(10)
C2 0.0234(12) 0.0216(13) 0.0222(12) 0.0004(10) 0.0028(9) 0.0007(10)
C5 0.0314(13) 0.0184(13) 0.0308(13) 0.0045(10) 0.0061(10) 0.0039(10)
C15 0.0344(14) 0.0303(15) 0.0311(14) 0.0049(12) 0.0083(11) 0.0000(11)
C6 0.0253(12) 0.0182(13) 0.0289(13) -0.0015(10) 0.0061(10) -0.0031(10)
C30 0.0401(15) 0.0135(12) 0.0260(13) -0.0012(10) 0.0021(11) -0.0025(10)
C22 0.0203(12) 0.0196(13) 0.0328(13) 0.0018(10) -0.0037(10) 0.0001(9)
C10 0.0328(14) 0.0316(15) 0.0233(12) 0.0002(11) 0.0038(10) 0.0115(11)
C11 0.0292(13) 0.0266(14) 0.0216(12) -0.0058(10) -0.0007(10) 0.0046(10)
C14 0.0263(13) 0.0277(14) 0.0294(13) -0.0009(11) 0.0052(10) -0.0007(11)
C20 0.0192(11) 0.0170(12) 0.0227(12) 0.0013(9) -0.0018(9) 0.0034(9)
C19 0.0241(12) 0.0168(12) 0.0236(12) 0.0022(9) 0.0003(9) 0.0012(9)
C18 0.0256(13) 0.0250(14) 0.0328(14) 0.0013(11) 0.0022(10) 0.0020(10)
C12 0.0270(13) 0.0221(13) 0.0277(13) -0.0015(10) 0.0071(10) 0.0018(10)
C9 0.0213(12) 0.0355(16) 0.0301(13) 0.0068(12) 0.0038(10) 0.0021(11)
C24 0.0261(13) 0.0297(14) 0.0237(12) -0.0009(11) 0.0011(10) 0.0070(11)
C25 0.0192(11) 0.0229(13) 0.0254(12) 0.0024(10) 0.0013(9) 0.0024(9)
C29 0.0240(12) 0.0156(12) 0.0353(14) -0.0029(10) -0.0019(10) 0.0030(10)
C33 0.0445(16) 0.0252(14) 0.0313(14) -0.0028(11) 0.0124(12) -0.0010(12)
C4 0.0273(13) 0.0311(15) 0.0241(12) 0.0046(11) -0.0010(10) 0.0039(11)
C3 0.0276(13) 0.0244(13) 0.0217(12) 0.0006(10) 0.0006(10) -0.0018(10)
Br1 0.02031(13) 0.02536(14) 0.03356(14) -0.00472(10) -0.00051(10) -0.00254(10)
Fe1 0.01901(17) 0.01935(19) 0.02140(18) -0.00032(13) 0.00030(13) 0.00013(13)
Fe2 0.01895(17) 0.01619(18) 0.02560(18) -0.00192(13) 0.00027(13) -0.00008(13)
N2 0.0211(10) 0.0185(10) 0.0203(10) -0.0017(8) -0.0012(8) -0.0008(8)
N1 0.0205(10) 0.0159(10) 0.0241(10) -0.0001(8) 0.0028(8) 0.0013(8)
C27 0.0249(12) 0.0144(12) 0.0302(13) -0.0041(10) -0.0041(10) -0.0003(9)
C13 0.0214(12) 0.0199(12) 0.0294(13) -0.0023(10) 0.0074(10) 0.0019(10)
C1 0.0215(11) 0.0142(12) 0.0258(12) -0.0042(9) -0.0005(9) -0.0058(9)
C26 0.0272(13) 0.0156(12) 0.0367(14) -0.0062(10) 0.0090(10) -0.0041(10)
C16 0.0303(14) 0.0234(14) 0.0432(16) 0.0014(12) 0.0126(12) -0.0039(11)
C32 0.0336(15) 0.0203(14) 0.0510(17) -0.0068(12) -0.0176(13) -0.0007(11)
C34 0.0270(14) 0.0252(15) 0.0599(19) -0.0006(13) -0.0086(13) 0.0048(11)
C31 0.0390(16) 0.0274(15) 0.064(2) -0.0158(14) 0.0245(15) -0.0110(12)
C35 0.091(3) 0.0245(15) 0.0279(15) 0.0010(12) -0.0024(15) 0.0000(16)

loop_
_atom_type_symbol
_atom_type_description
_atom_type_scat_dispersion_real
_atom_type_scat_dispersion_imag
_atom_type_scat_source
C C 0.0033 0.0016 'International Tables Vol C Tables 4.2.6.8 and 6.1.1.4'
H H 0.0000 0.0000 'International Tables Vol C Tables 4.2.6.8 and 6.1.1.4'
Br Br -0.2901 2.4595 'International Tables Vol C Tables 4.2.6.8 and 6.1.1.4'
Fe Fe 0.3463 0.8444 'International Tables Vol C Tables 4.2.6.8 and 6.1.1.4'
N N 0.0061 0.0033 'International Tables Vol C Tables 4.2.6.8 and 6.1.1.4'

loop_
_exptl_crystal_face_index_h
_exptl_crystal_face_index_k
_exptl_crystal_face_index_l
_exptl_crystal_face_perp_dist
1 5 1 0.0700
-1 -5 -1 0.0680
-3 -2 8 0.0830
2 5 -3 0.1120
1 -3 -5 0.1310
-3 2 -6 0.0920
3 -2 5 0.0350
-3 2 2 0.0900
4 -3 -5 0.1030

loop_
_geom_angle_atom_site_label_1
_geom_angle_atom_site_label_2
_geom_angle_atom_site_label_3
_geom_angle
_geom_angle_site_symmetry_1
_geom_angle_site_symmetry_3
_geom_angle_publ_flag
C29 C28 C33 126.9(2) . . ?
C29 C28 Fe2 70.45(14) . . ?
C33 C28 Fe2 128.02(17) . . ?
C27 C28 C29 107.4(2) . . ?
C27 C28 C33 125.7(2) . . ?
C27 C28 Fe2 67.22(13) . . ?
C22 C23 H23 120.0 . . ?
C24 C23 H23 120.0 . . ?
C24 C23 C22 120.1(2) . . ?
C7 C8 H8 125.9 . . ?
C7 C8 Fe1 66.30(14) . . ?
C9 C8 H8 125.9 . . ?
C9 C8 C7 108.1(2) . . ?
C9 C8 Fe1 71.49(15) . . ?
Fe1 C8 H8 127.8 . . ?
C8 C7 C11 107.7(2) . . ?
C8 C7 Fe1 71.60(14) . . ?
C11 C7 Fe1 71.07(14) . . ?
N2 C7 C8 124.8(2) . . ?
N2 C7 C11 127.4(2) . . ?
N2 C7 Fe1 123.66(16) . . ?
C18 C17 H17 119.8 . . ?
C16 C17 H17 119.8 . . ?
C16 C17 C18 120.5(3) . . ?
C22 C21 H21 119.8 . . ?
C22 C21 C20 120.4(2) . . ?
C20 C21 H21 119.8 . . ?
C6 C2 C3 108.3(2) . . ?
C6 C2 Fe1 71.66(14) . . ?
C6 C2 N1 126.5(2) . . ?
C3 C2 Fe1 71.59(14) . . ?
C3 C2 N1 125.2(2) . . ?
N1 C2 Fe1 124.05(17) . . ?
C6 C5 H5 125.9 . . ?
C6 C5 C4 108.3(2) . . ?
C6 C5 Fe1 68.04(14) . . ?
C4 C5 H5 125.9 . . ?
C4 C5 Fe1 69.71(14) . . ?
Fe1 C5 H5 128.0 . . ?
C14 C15 H15 120.0 . . ?
C16 C15 H15 120.0 . . ?
C16 C15 C14 119.9(3) . . ?
C2 C6 H6 126.3 . . ?
C2 C6 Fe1 66.34(14) . . ?
C5 C6 C2 107.5(2) . . ?
C5 C6 H6 126.3 . . ?
C5 C6 Fe1 71.28(14) . . ?
Fe1 C6 H6 127.6 . . ?
C29 C30 Fe2 71.12(14) . . ?
C29 C30 C35 124.6(3) . . ?
C26 C30 C29 107.9(2) . . ?
C26 C30 Fe2 68.34(14) . . ?
C26 C30 C35 127.5(3) . . ?
C35 C30 Fe2 127.03(19) . . ?
C23 C22 H22 120.0 . . ?
C21 C22 C23 120.1(2) . . ?
C21 C22 H22 120.0 . . ?
C11 C10 H10 125.6 . . ?
C11 C10 C9 108.7(2) . . ?
C11 C10 Fe1 68.00(14) . . ?
C9 C10 H10 125.6 . . ?
C9 C10 Fe1 70.25(15) . . ?
Fe1 C10 H10 127.7 . . ?
C7 C11 H11 126.3 . . ?
C7 C11 Fe1 66.52(13) . . ?
C10 C11 C7 107.4(2) . . ?
C10 C11 H11 126.3 . . ?
C10 C11 Fe1 71.29(14) . . ?
Fe1 C11 H11 127.4 . . ?
C15 C14 H14 119.7 . . ?
C15 C14 C13 120.6(3) . . ?
C13 C14 H14 119.7 . . ?
C21 C20 C19 120.5(2) . . ?
C21 C20 C25 119.3(2) . . ?
C25 C20 C19 120.2(2) . . ?
C20 C19 H19A 109.2 . . ?
C20 C19 H19B 109.2 . . ?
H19A C19 H19B 107.9 . . ?
N2 C19 C20 111.92(19) . . ?
N2 C19 H19A 109.2 . . ?
N2 C19 H19B 109.2 . . ?
C17 C18 H18 120.0 . . ?
C17 C18 C13 119.9(2) . . ?
C13 C18 H18 120.0 . . ?
H12A C12 H12B 107.8 . . ?
N1 C12 H12A 109.1 . . ?
N1 C12 H12B 109.1 . . ?
N1 C12 C13 112.7(2) . . ?
C13 C12 H12A 109.1 . . ?
C13 C12 H12B 109.1 . . ?
C8 C9 C10 107.9(2) . . ?
C8 C9 H9 126.0 . . ?
C8 C9 Fe1 68.04(14) . . ?
C10 C9 H9 126.0 . . ?
C10 C9 Fe1 69.37(15) . . ?
Fe1 C9 H9 128.1 . . ?
C23 C24 H24 120.0 . . ?
C23 C24 C25 119.9(2) . . ?
C25 C24 H24 120.0 . . ?
C20 C25 H25 119.8 . . ?
C24 C25 C20 120.3(2) . . ?
C24 C25 H25 119.8 . . ?
C28 C29 C30 108.9(2) . . ?
C28 C29 Fe2 71.95(14) . . ?
C28 C29 C34 126.0(2) . . ?
C30 C29 Fe2 70.81(14) . . ?
C30 C29 C34 125.0(2) . . ?
C34 C29 Fe2 126.63(18) . . ?
C28 C33 H33A 109.5 . . ?
C28 C33 H33B 109.5 . . ?
C28 C33 H33C 109.5 . . ?
H33A C33 H33B 109.5 . . ?
H33A C33 H33C 109.5 . . ?
H33B C33 H33C 109.5 . . ?
C5 C4 H4 125.8 . . ?
C5 C4 Fe1 69.98(14) . . ?
C3 C4 C5 108.4(2) . . ?
C3 C4 H4 125.8 . . ?
C3 C4 Fe1 68.20(14) . . ?
Fe1 C4 H4 127.6 . . ?
C2 C3 H3 126.3 . . ?
C2 C3 Fe1 66.30(13) . . ?
C4 C3 C2 107.5(2) . . ?
C4 C3 H3 126.3 . . ?
C4 C3 Fe1 71.19(15) . . ?
Fe1 C3 H3 127.8 . . ?
C8 Fe1 C5 165.90(10) . . ?
C8 Fe1 C10 68.49(11) . . ?
C8 Fe1 C9 40.47(11) . . ?
C8 Fe1 C4 126.03(11) . . ?
C7 Fe1 C8 42.10(10) . . ?
C7 Fe1 C5 151.04(10) . . ?
C7 Fe1 C6 111.31(10) . . ?
C7 Fe1 C10 69.92(10) . . ?
C7 Fe1 C11 42.41(10) . . ?
C7 Fe1 C9 69.84(10) . . ?
C7 Fe1 C4 154.46(11) . . ?
C7 Fe1 C3 114.21(10) . . ?
C2 Fe1 C8 111.77(11) . . ?
C2 Fe1 C7 93.03(10) . . ?
C2 Fe1 C5 69.63(10) . . ?
C2 Fe1 C6 42.00(10) . . ?
C2 Fe1 C10 154.48(10) . . ?
C2 Fe1 C11 114.14(10) . . ?
C2 Fe1 C9 151.26(11) . . ?
C2 Fe1 C4 69.72(10) . . ?
C2 Fe1 C3 42.11(10) . . ?
C5 Fe1 C9 134.74(10) . . ?
C6 Fe1 C8 148.34(10) . . ?
C6 Fe1 C5 40.67(10) . . ?
C6 Fe1 C10 125.71(11) . . ?
C6 Fe1 C9 165.71(11) . . ?
C6 Fe1 C4 68.69(10) . . ?
C10 Fe1 C5 116.73(11) . . ?
C10 Fe1 C9 40.38(11) . . ?
C10 Fe1 C4 132.23(10) . . ?
C11 Fe1 C8 69.96(11) . . ?
C11 Fe1 C5 123.01(11) . . ?
C11 Fe1 C6 101.95(11) . . ?
C11 Fe1 C10 40.71(10) . . ?
C11 Fe1 C9 68.86(11) . . ?
C11 Fe1 C4 162.16(11) . . ?
C11 Fe1 C3 152.21(10) . . ?
C4 Fe1 C5 40.30(11) . . ?
C4 Fe1 C9 116.84(10) . . ?
C3 Fe1 C8 102.64(11) . . ?
C3 Fe1 C5 68.55(10) . . ?
C3 Fe1 C6 69.80(10) . . ?
C3 Fe1 C10 162.59(11) . . ?
C3 Fe1 C9 123.44(11) . . ?
C3 Fe1 C4 40.61(10) . . ?
C28 Fe2 Br1 117.93(6) . . ?
C30 Fe2 C28 63.56(9) . . ?
C30 Fe2 C29 38.07(10) . . ?
C30 Fe2 Br1 110.94(7) . . ?
C29 Fe2 C28 37.60(9) . . ?
C29 Fe2 Br1 97.51(7) . . ?
C27 Fe2 C28 38.15(9) . . ?
C27 Fe2 C30 64.84(9) . . ?
C27 Fe2 C29 64.07(9) . . ?
C27 Fe2 Br1 155.97(7) . . ?
C27 Fe2 C26 40.02(10) . . ?
C1 Fe2 C28 128.38(9) . . ?
C1 Fe2 C30 135.26(10) . . ?
C1 Fe2 C29 162.75(9) . . ?
C1 Fe2 Br1 99.40(7) . . ?
C1 Fe2 C27 98.73(9) . . ?
C1 Fe2 C26 102.03(10) . . ?
C26 Fe2 C28 64.82(9) . . ?
C26 Fe2 C30 38.27(10) . . ?
C26 Fe2 C29 64.35(10) . . ?
C26 Fe2 Br1 147.38(8) . . ?
C7 N2 C19 111.94(19) . . ?
C1 N2 C7 129.4(2) . . ?
C1 N2 C19 118.6(2) . . ?
C2 N1 C12 112.04(19) . . ?
C1 N1 C2 128.9(2) . . ?
C1 N1 C12 119.0(2) . . ?
C28 C27 Fe2 74.62(14) . . ?
C28 C27 C26 108.3(2) . . ?
C28 C27 C32 127.1(2) . . ?
C26 C27 Fe2 70.26(13) . . ?
C26 C27 C32 124.2(2) . . ?
C32 C27 Fe2 126.92(18) . . ?
C14 C13 C18 119.1(2) . . ?
C14 C13 C12 120.5(2) . . ?
C18 C13 C12 120.4(2) . . ?
N2 C1 Fe2 119.85(18) . . ?
N2 C1 N1 120.4(2) . . ?
N1 C1 Fe2 119.52(17) . . ?
C30 C26 Fe2 73.39(14) . . ?
C30 C26 C27 107.4(2) . . ?
C30 C26 C31 127.9(3) . . ?
C27 C26 Fe2 69.72(14) . . ?
C27 C26 C31 124.3(3) . . ?
C31 C26 Fe2 127.68(19) . . ?
C17 C16 C15 119.9(3) . . ?
C17 C16 H16 120.0 . . ?
C15 C16 H16 120.0 . . ?
C27 C32 H32A 109.5 . . ?
C27 C32 H32B 109.5 . . ?
C27 C32 H32C 109.5 . . ?
H32A C32 H32B 109.5 . . ?
H32A C32 H32C 109.5 . . ?
H32B C32 H32C 109.5 . . ?
C29 C34 H34A 109.5 . . ?
C29 C34 H34B 109.5 . . ?
C29 C34 H34C 109.5 . . ?
H34A C34 H34B 109.5 . . ?
H34A C34 H34C 109.5 . . ?
H34B C34 H34C 109.5 . . ?
C26 C31 H31A 109.5 . . ?
C26 C31 H31B 109.5 . . ?
C26 C31 H31C 109.5 . . ?
H31A C31 H31B 109.5 . . ?
H31A C31 H31C 109.5 . . ?
H31B C31 H31C 109.5 . . ?
C30 C35 H35A 109.5 . . ?
C30 C35 H35B 109.5 . . ?
C30 C35 H35C 109.5 . . ?
H35A C35 H35B 109.5 . . ?
H35A C35 H35C 109.5 . . ?
H35B C35 H35C 109.5 . . ?

loop_
_geom_bond_atom_site_label_1
_geom_bond_atom_site_label_2
_geom_bond_distance
_geom_bond_site_symmetry_2
_geom_bond_publ_flag
C28 C29 1.417(3) . ?
C28 C33 1.499(3) . ?
C28 Fe2 2.208(2) . ?
C28 C27 1.414(3) . ?
C23 H23 0.9500 . ?
C23 C22 1.385(4) . ?
C23 C24 1.384(4) . ?
C8 H8 0.9500 . ?
C8 C7 1.428(3) . ?
C8 C9 1.415(4) . ?
C8 Fe1 2.022(3) . ?
C7 C11 1.435(3) . ?
C7 Fe1 1.951(2) . ?
C7 N2 1.428(3) . ?
C17 H17 0.9500 . ?
C17 C18 1.387(4) . ?
C17 C16 1.380(4) . ?
C21 H21 0.9500 . ?
C21 C22 1.383(4) . ?
C21 C20 1.390(3) . ?
C2 C6 1.424(3) . ?
C2 C3 1.428(3) . ?
C2 Fe1 1.949(2) . ?
C2 N1 1.430(3) . ?
C5 H5 0.9500 . ?
C5 C6 1.420(4) . ?
C5 C4 1.420(4) . ?
C5 Fe1 2.063(3) . ?
C15 H15 0.9500 . ?
C15 C14 1.385(4) . ?
C15 C16 1.383(4) . ?
C6 H6 0.9500 . ?
C6 Fe1 2.020(2) . ?
C30 C29 1.426(4) . ?
C30 Fe2 2.184(3) . ?
C30 C26 1.412(4) . ?
C30 C35 1.497(4) . ?
C22 H22 0.9500 . ?
C10 H10 0.9500 . ?
C10 C11 1.415(4) . ?
C10 C9 1.423(4) . ?
C10 Fe1 2.055(3) . ?
C11 H11 0.9500 . ?
C11 Fe1 2.012(2) . ?
C14 H14 0.9500 . ?
C14 C13 1.389(4) . ?
C20 C19 1.506(3) . ?
C20 C25 1.392(3) . ?
C19 H19A 0.9900 . ?
C19 H19B 0.9900 . ?
C19 N2 1.471(3) . ?
C18 H18 0.9500 . ?
C18 C13 1.394(4) . ?
C12 H12A 0.9900 . ?
C12 H12B 0.9900 . ?
C12 N1 1.473(3) . ?
C12 C13 1.498(4) . ?
C9 H9 0.9500 . ?
C9 Fe1 2.067(3) . ?
C24 H24 0.9500 . ?
C24 C25 1.388(4) . ?
C25 H25 0.9500 . ?
C29 Fe2 2.188(2) . ?
C29 C34 1.497(3) . ?
C33 H33A 0.9800 . ?
C33 H33B 0.9800 . ?
C33 H33C 0.9800 . ?
C4 H4 0.9500 . ?
C4 C3 1.416(4) . ?
C4 Fe1 2.059(2) . ?
C3 H3 0.9500 . ?
C3 Fe1 2.020(2) . ?
Br1 Fe2 2.3899(4) . ?
Fe2 C27 2.111(2) . ?
Fe2 C1 1.961(2) . ?
Fe2 C26 2.118(2) . ?
N2 C1 1.354(3) . ?
N1 C1 1.358(3) . ?
C27 C26 1.447(4) . ?
C27 C32 1.497(3) . ?
C26 C31 1.493(4) . ?
C16 H16 0.9500 . ?
C32 H32A 0.9800 . ?
C32 H32B 0.9800 . ?
C32 H32C 0.9800 . ?
C34 H34A 0.9800 . ?
C34 H34B 0.9800 . ?
C34 H34C 0.9800 . ?
C31 H31A 0.9800 . ?
C31 H31B 0.9800 . ?
C31 H31C 0.9800 . ?
C35 H35A 0.9800 . ?
C35 H35B 0.9800 . ?
C35 H35C 0.9800 . ?

loop_
_geom_torsion_atom_site_label_1
_geom_torsion_atom_site_label_2
_geom_torsion_atom_site_label_3
_geom_torsion_atom_site_label_4
_geom_torsion
_geom_torsion_site_symmetry_1
_geom_torsion_site_symmetry_2
_geom_torsion_site_symmetry_3
_geom_torsion_site_symmetry_4
_geom_torsion_publ_flag
C28 C27 C26 C30 1.2(3) . . . . ?
C28 C27 C26 Fe2 65.44(17) . . . . ?
C28 C27 C26 C31 -172.1(2) . . . . ?
C23 C24 C25 C20 0.2(4) . . . . ?
C8 C7 C11 C10 -2.8(3) . . . . ?
C8 C7 C11 Fe1 -62.60(16) . . . . ?
C8 C7 N2 C19 -99.4(3) . . . . ?
C8 C7 N2 C1 83.3(3) . . . . ?
C7 C8 C9 C10 -1.8(3) . . . . ?
C7 C8 C9 Fe1 56.25(17) . . . . ?
C7 N2 C1 Fe2 -165.21(19) . . . . ?
C7 N2 C1 N1 9.2(4) . . . . ?
C17 C18 C13 C14 0.0(4) . . . . ?
C17 C18 C13 C12 179.9(2) . . . . ?
C21 C20 C19 N2 -47.4(3) . . . . ?
C21 C20 C25 C24 0.4(3) . . . . ?
C2 N1 C1 Fe2 169.80(19) . . . . ?
C2 N1 C1 N2 -4.7(4) . . . . ?
C5 C4 C3 C2 2.1(3) . . . . ?
C5 C4 C3 Fe1 58.59(18) . . . . ?
C15 C14 C13 C18 -0.2(4) . . . . ?
C15 C14 C13 C12 180.0(2) . . . . ?
C6 C2 C3 C4 -3.1(3) . . . . ?
C6 C2 C3 Fe1 -62.64(17) . . . . ?
C6 C2 N1 C12 -92.4(3) . . . . ?
C6 C2 N1 C1 90.0(3) . . . . ?
C6 C5 C4 C3 -0.3(3) . . . . ?
C6 C5 C4 Fe1 57.18(17) . . . . ?
C22 C23 C24 C25 -0.2(4) . . . . ?
C22 C21 C20 C19 179.0(2) . . . . ?
C22 C21 C20 C25 -1.0(3) . . . . ?
C11 C7 N2 C19 79.5(3) . . . . ?
C11 C7 N2 C1 -97.8(3) . . . . ?
C11 C10 C9 C8 0.0(3) . . . . ?
C11 C10 C9 Fe1 -57.17(18) . . . . ?
C14 C15 C16 C17 -0.4(4) . . . . ?
C20 C21 C22 C23 1.1(4) . . . . ?
C20 C19 N2 C7 -67.5(3) . . . . ?
C20 C19 N2 C1 110.1(2) . . . . ?
C19 C20 C25 C24 -179.6(2) . . . . ?
C19 N2 C1 Fe2 17.7(3) . . . . ?
C19 N2 C1 N1 -167.9(2) . . . . ?
C18 C17 C16 C15 0.2(4) . . . . ?
C12 N1 C1 Fe2 -7.7(3) . . . . ?
C12 N1 C1 N2 177.8(2) . . . . ?
C9 C8 C7 C11 2.8(3) . . . . ?
C9 C8 C7 Fe1 -59.44(18) . . . . ?
C9 C8 C7 N2 -178.1(2) . . . . ?
C9 C10 C11 C7 1.7(3) . . . . ?
C9 C10 C11 Fe1 58.54(18) . . . . ?
C24 C23 C22 C21 -0.5(4) . . . . ?
C25 C20 C19 N2 132.6(2) . . . . ?
C29 C28 C27 Fe2 59.23(17) . . . . ?
C29 C28 C27 C26 -3.4(3) . . . . ?
C29 C28 C27 C32 -175.8(2) . . . . ?
C29 C30 C26 Fe2 -60.40(18) . . . . ?
C29 C30 C26 C27 1.4(3) . . . . ?
C29 C30 C26 C31 174.4(3) . . . . ?
C33 C28 C29 C30 -175.1(2) . . . . ?
C33 C28 C29 Fe2 123.4(2) . . . . ?
C33 C28 C29 C34 0.8(4) . . . . ?
C33 C28 C27 Fe2 -121.4(2) . . . . ?
C33 C28 C27 C26 176.0(2) . . . . ?
C33 C28 C27 C32 3.6(4) . . . . ?
C4 C5 C6 C2 -1.6(3) . . . . ?
C4 C5 C6 Fe1 -58.20(18) . . . . ?
C3 C2 C6 C5 2.9(3) . . . . ?
C3 C2 C6 Fe1 62.60(17) . . . . ?
C3 C2 N1 C12 85.5(3) . . . . ?
C3 C2 N1 C1 -92.2(3) . . . . ?
Fe1 C8 C7 C11 62.26(17) . . . . ?
Fe1 C8 C7 N2 -118.7(2) . . . . ?
Fe1 C8 C9 C10 -58.03(18) . . . . ?
Fe1 C7 C11 C10 59.82(18) . . . . ?
Fe1 C7 N2 C19 170.56(16) . . . . ?
Fe1 C7 N2 C1 -6.7(3) . . . . ?
Fe1 C2 C6 C5 -59.66(17) . . . . ?
Fe1 C2 C3 C4 59.51(18) . . . . ?
Fe1 C2 N1 C12 176.06(17) . . . . ?
Fe1 C2 N1 C1 -1.6(4) . . . . ?
Fe1 C5 C6 C2 56.58(17) . . . . ?
Fe1 C5 C4 C3 -57.50(18) . . . . ?
Fe1 C10 C11 C7 -56.83(16) . . . . ?
Fe1 C10 C9 C8 57.21(18) . . . . ?
Fe1 C4 C3 C2 -56.46(17) . . . . ?
Fe2 C28 C29 C30 61.51(17) . . . . ?
Fe2 C28 C29 C34 -122.6(3) . . . . ?
Fe2 C28 C27 C26 -62.61(16) . . . . ?
Fe2 C28 C27 C32 125.0(3) . . . . ?
Fe2 C30 C29 C28 -62.22(17) . . . . ?
Fe2 C30 C29 C34 121.8(3) . . . . ?
Fe2 C30 C26 C27 61.83(17) . . . . ?
Fe2 C30 C26 C31 -125.2(3) . . . . ?
Fe2 C27 C26 C30 -64.23(17) . . . . ?
Fe2 C27 C26 C31 122.5(3) . . . . ?
N2 C7 C11 C10 178.2(2) . . . . ?
N2 C7 C11 Fe1 118.4(2) . . . . ?
N1 C2 C6 C5 -178.9(2) . . . . ?
N1 C2 C6 Fe1 -119.2(2) . . . . ?
N1 C2 C3 C4 178.7(2) . . . . ?
N1 C2 C3 Fe1 119.2(2) . . . . ?
N1 C12 C13 C14 -112.3(3) . . . . ?
N1 C12 C13 C18 67.8(3) . . . . ?
C27 C28 C29 C30 4.3(3) . . . . ?
C27 C28 C29 Fe2 -57.21(16) . . . . ?
C27 C28 C29 C34 -179.8(2) . . . . ?
C13 C12 N1 C2 57.6(3) . . . . ?
C13 C12 N1 C1 -124.5(2) . . . . ?
C26 C30 C29 C28 -3.6(3) . . . . ?
C26 C30 C29 Fe2 58.65(17) . . . . ?
C26 C30 C29 C34 -179.5(2) . . . . ?
C16 C17 C18 C13 0.0(4) . . . . ?
C16 C15 C14 C13 0.4(4) . . . . ?
C32 C27 C26 C30 173.9(2) . . . . ?
C32 C27 C26 Fe2 -121.9(2) . . . . ?
C32 C27 C26 C31 0.6(4) . . . . ?
C35 C30 C29 C28 175.3(2) . . . . ?
C35 C30 C29 Fe2 -122.5(3) . . . . ?
C35 C30 C29 C34 -0.7(4) . . . . ?
C35 C30 C26 Fe2 120.8(3) . . . . ?
C35 C30 C26 C27 -177.4(3) . . . . ?
C35 C30 C26 C31 -4.4(4) . . . . ?
